data_7042415
loop_
_publ_author_name
'Han, Yongqiang'
'Yan, Pengfei'
'Sun, Jingwen'
'An, Guanghui'
'Yao, Xu'
'Li, Yuxin'
'Li, Guangming'

_publ_section_title
;
 Luminescence and white-light emitting luminescent sensor of
 tetrafluoroterephthalate-lanthanide metal-organic frameworks.
;
_journal_issue 14
_journal_name_full 'Dalton transactions (Cambridge, England : 2003)'
_journal_page_first 4642
_journal_page_last 4653
_journal_paper_doi 10.1039/c7dt00215g
_journal_volume 46
_journal_year 2017
_chemical_formula_moiety 'C12 F6 O7 Pr'
_chemical_formula_sum 'C12 F6 O7 Pr'
_chemical_formula_weight 511.03
_space_group_crystal_system monoclinic
_space_group_IT_number 14
_space_group_name_Hall '-P 2ybc'
_space_group_name_H-M_alt 'P 1 21/c 1'
_symmetry_space_group_name_Hall '-P 2ybc'
_symmetry_space_group_name_H-M 'P 1 21/c 1'
_audit_creation_date 2017-03-03
_audit_creation_method
;
Olex2 1.2
(compiled 2017.03.02 svn.r3394 for OlexSys, GUI svn.r5324)
;
_audit_update_record
;
2017-03-08 deposited with the CCDC.
2017-03-09 downloaded from the CCDC.
;
_cell_angle_alpha 90
_cell_angle_beta 98.851(5)
_cell_angle_gamma 90
_cell_formula_units_Z 4
_cell_length_a 10.212(5)
_cell_length_b 21.288(5)
_cell_length_c 7.905(5)
_cell_measurement_reflns_used 2022
_cell_measurement_temperature 293(2)
_cell_measurement_theta_max 29.5060
_cell_measurement_theta_min 3.2285
_cell_volume 1698.0(14)
_computing_data_collection
'CrysAlisPro, Agilent Technologies,Version 1.171.35.21 (release 20-01-2012 CrysAlis171 .NET)(compiled Jan 23 2012,18:06:46)'
_computing_molecular_graphics 'Olex2 (Dolomanov et al., 2009)'
_computing_publication_material '(K. Brandenburg, Diamond 3.1, 2009)'
_computing_structure_refinement 'ShelXL (Sheldrick, 2015)'
_computing_structure_solution 'SHELXS-2016/6 (Sheldrick, 2015)'
_diffrn_ambient_temperature 293(2)
_diffrn_measured_fraction_theta_full 0.998
_diffrn_measured_fraction_theta_max 0.998
_diffrn_measurement_device_type 'multiwire proportional'
_diffrn_measurement_method 'phi and omega scans'
_diffrn_radiation_monochromator graphite
_diffrn_radiation_type MoK\a
_diffrn_radiation_wavelength 0.71069
_diffrn_reflns_av_R_equivalents 0.0407
_diffrn_reflns_av_unetI/netI 0.0686
_diffrn_reflns_Laue_measured_fraction_full 0.998
_diffrn_reflns_Laue_measured_fraction_max 0.998
_diffrn_reflns_limit_h_max 12
_diffrn_reflns_limit_h_min -11
_diffrn_reflns_limit_k_max 25
_diffrn_reflns_limit_k_min -25
_diffrn_reflns_limit_l_max 9
_diffrn_reflns_limit_l_min -4
_diffrn_reflns_number 5858
_diffrn_reflns_point_group_measured_fraction_full 0.998
_diffrn_reflns_point_group_measured_fraction_max 0.998
_diffrn_reflns_theta_full 24.998
_diffrn_reflns_theta_max 24.998
_diffrn_reflns_theta_min 3.235
_exptl_absorpt_coefficient_mu 2.962
_exptl_absorpt_correction_T_max 0.623
_exptl_absorpt_correction_T_min 0.496
_exptl_absorpt_correction_type multi-scan
_exptl_absorpt_process_details
;
CrysAlisPro, Agilent Technologies,
Version 1.171.35.21 (release 20-01-2012 CrysAlis171 .NET)
(compiled Jan 23 2012,18:06:46)
Empirical absorption correction using spherical harmonics,
 implemented in SCALE3 ABSPACK scaling algorithm.
;
_exptl_crystal_colour green
_exptl_crystal_density_diffrn 1.999
_exptl_crystal_description block
_exptl_crystal_F_000 964
_exptl_crystal_size_max 0.24
_exptl_crystal_size_mid 0.2
_exptl_crystal_size_min 0.16
_refine_diff_density_max 2.867
_refine_diff_density_min -1.441
_refine_diff_density_rms 0.195
_refine_ls_extinction_method none
_refine_ls_goodness_of_fit_ref 1.066
_refine_ls_hydrogen_treatment undef
_refine_ls_matrix_type full
_refine_ls_number_parameters 235
_refine_ls_number_reflns 2983
_refine_ls_number_restraints 3
_refine_ls_restrained_S_all 1.066
_refine_ls_R_factor_all 0.0675
_refine_ls_R_factor_gt 0.0531
_refine_ls_shift/su_max 0.000
_refine_ls_shift/su_mean 0.000
_refine_ls_structure_factor_coef Fsqd
_refine_ls_weighting_details 'w=1/[\s^2^(Fo^2^)+(0.0516P)^2^+3.5993P] where P=(Fo^2^+2Fc^2^)/3'
_refine_ls_weighting_scheme calc
_refine_ls_wR_factor_gt 0.1183
_refine_ls_wR_factor_ref 0.1256
_reflns_Friedel_coverage 0.000
_reflns_number_gt 2354
_reflns_number_total 2988
_reflns_threshold_expression 'I > 2\s(I)'
_cod_data_source_file c7dt00215g2.cif
_cod_data_source_block 1-pr-3d_sq
_cod_depositor_comments 'Adding full bibliography for 7042409--7042422.cif.'
_cod_database_code 7042415
_shelx_shelxl_version_number 2016/6
_shelx_space_group_comment
;
The symmetry employed for this shelxl refinement is uniquely defined
by the following loop, which should always be used as a source of
symmetry information in preference to the above space-group names.
They are only intended as comments.
;
_shelx_estimated_absorpt_t_max 0.649
_shelx_estimated_absorpt_t_min 0.537
_olex2_refinement_description
;
1. Restrained distances
 C3-C1
 1.395 with sigma of 0.02
 C3-C2
 1.395 with sigma of 0.02
 C2-C1
 2.4 with sigma of 0.04
;
_olex2_submission_special_instructions 'No special instructions were received'

loop_
_space_group_symop_operation_xyz
'x, y, z'
'-x, y+1/2, -z+1/2'
'-x, -y, -z'
'x, -y-1/2, z-1/2'

loop_
_atom_site_label
_atom_site_type_symbol
_atom_site_fract_x
_atom_site_fract_y
_atom_site_fract_z
_atom_site_U_iso_or_equiv
_atom_site_adp_type
_atom_site_occupancy
_atom_site_site_symmetry_order
_atom_site_calc_flag
_atom_site_refinement_flags_posn
Pr1 Pr 0.01055(4) 0.21505(2) 0.00493(6) 0.01566(18) Uani 1 1 d .
O4 O -0.1291(6) 0.2595(3) -0.2515(8) 0.0310(15) Uani 1 1 d .
O1 O 0.2464(6) 0.1899(3) -0.0297(8) 0.0355(16) Uani 1 1 d .
O3 O -0.2245(6) 0.1838(3) 0.0338(8) 0.0398(17) Uani 1 1 d .
F3 F -0.4106(6) 0.1227(3) 0.2416(9) 0.0526(17) Uani 1 1 d .
C5 C -0.2309(8) 0.2167(4) 0.1617(11) 0.0215(18) Uani 1 1 d .
O2 O 0.1522(5) 0.2580(3) -0.2171(8) 0.0307(15) Uani 1 1 d .
F6 F -0.3340(5) 0.3388(2) 0.1775(8) 0.0428(15) Uani 1 1 d .
C10 C 0.2529(8) 0.2280(4) -0.1430(11) 0.025(2) Uani 1 1 d .
O6 O -0.0102(6) 0.1328(3) -0.2089(7) 0.0328(16) Uani 1 1 d .
O5 O 0.0432(7) 0.1187(3) 0.1806(9) 0.0464(19) Uani 1 1 d .
F5 F 0.4319(6) 0.1356(3) -0.2275(9) 0.0492(16) Uani 1 1 d .
F4 F -0.6437(5) 0.1478(3) 0.3378(9) 0.0540(18) Uani 1 1 d .
F2 F 0.2302(7) 0.0590(4) -0.3877(14) 0.107(3) Uani 1 1 d .
C6 C -0.3637(8) 0.2301(4) 0.2116(11) 0.024(2) Uani 1 1 d .
C7 C -0.4480(9) 0.1829(4) 0.2503(12) 0.029(2) Uani 1 1 d .
C3 C 0.0003(9) 0.0602(4) -0.4333(11) 0.031(2) Uani 1 1 d D
C9 C 0.3874(8) 0.2434(5) -0.1940(11) 0.027(2) Uani 1 1 d .
C4 C 0.0007(10) 0.1272(4) -0.3636(12) 0.031(2) Uani 1 1 d .
C8 C -0.5690(8) 0.1963(5) 0.2948(12) 0.031(2) Uani 1 1 d .
C12 C -0.4089(9) 0.2920(4) 0.2216(11) 0.027(2) Uani 1 1 d .
O7 O 0.0145(9) 0.3302(3) 0.0307(9) 0.058(2) Uani 1 1 d .
C2 C 0.1175(10) 0.0296(5) -0.4422(14) 0.044(3) Uani 1 1 d D
F1 F -0.2307(7) 0.0592(3) -0.4845(13) 0.102(3) Uani 1 1 d .
C1 C -0.1169(10) 0.0299(4) -0.4916(13) 0.041(3) Uani 1 1 d D
C11 C 0.4706(8) 0.1964(5) -0.2324(12) 0.031(2) Uani 1 1 d .

loop_
_atom_site_aniso_label
_atom_site_aniso_U_11
_atom_site_aniso_U_22
_atom_site_aniso_U_33
_atom_site_aniso_U_23
_atom_site_aniso_U_13
_atom_site_aniso_U_12
Pr1 0.0162(3) 0.0184(3) 0.0139(2) -0.00085(19) 0.00704(17) 0.0000(2)
O4 0.017(3) 0.042(4) 0.036(4) 0.009(3) 0.009(3) -0.001(3)
O1 0.026(4) 0.055(4) 0.028(4) 0.012(3) 0.013(3) 0.005(3)
O3 0.027(4) 0.065(5) 0.030(4) -0.015(3) 0.014(3) -0.012(3)
F3 0.034(3) 0.041(3) 0.088(5) 0.003(3) 0.024(3) 0.005(3)
C5 0.013(4) 0.025(4) 0.027(5) 0.002(4) 0.006(3) 0.002(4)
O2 0.013(3) 0.047(4) 0.033(4) 0.012(3) 0.008(3) 0.006(3)
F6 0.027(3) 0.038(3) 0.067(4) 0.012(3) 0.021(3) -0.003(3)
C10 0.020(5) 0.038(5) 0.018(5) 0.001(4) 0.004(4) -0.003(4)
O6 0.059(4) 0.025(3) 0.019(3) -0.004(3) 0.018(3) 0.002(3)
O5 0.066(5) 0.038(4) 0.034(4) 0.014(3) 0.005(4) -0.005(4)
F5 0.036(3) 0.041(3) 0.075(5) -0.002(3) 0.023(3) -0.005(3)
F4 0.030(3) 0.046(3) 0.091(5) 0.013(3) 0.026(3) -0.009(3)
F2 0.052(5) 0.082(5) 0.184(10) -0.074(6) 0.010(5) -0.013(4)
C6 0.015(4) 0.041(5) 0.017(4) 0.005(4) 0.006(3) -0.001(4)
C7 0.031(5) 0.019(4) 0.040(6) 0.000(4) 0.009(4) 0.007(4)
C3 0.061(7) 0.019(4) 0.015(4) -0.004(4) 0.008(4) 0.005(5)
C9 0.011(4) 0.048(6) 0.023(5) 0.005(4) 0.002(3) -0.002(4)
C4 0.052(6) 0.020(4) 0.024(5) -0.008(4) 0.014(4) 0.003(4)
C8 0.015(5) 0.046(6) 0.031(5) 0.014(4) 0.004(4) -0.012(4)
C12 0.020(5) 0.040(5) 0.021(5) -0.001(4) 0.003(4) 0.000(4)
O7 0.124(8) 0.012(3) 0.039(5) -0.002(3) 0.019(5) 0.002(4)
C2 0.047(7) 0.036(6) 0.051(7) -0.021(5) 0.013(5) -0.002(5)
F1 0.057(5) 0.072(5) 0.172(10) -0.065(6) 0.006(5) 0.019(4)
C1 0.053(7) 0.025(5) 0.046(6) -0.012(5) 0.009(5) 0.005(5)
C11 0.018(5) 0.051(6) 0.025(5) -0.010(4) 0.006(4) -0.008(4)

loop_
_atom_type_symbol
_atom_type_description
_atom_type_scat_dispersion_real
_atom_type_scat_dispersion_imag
_atom_type_scat_source
C C 0.0033 0.0016 'International Tables Vol C Tables 4.2.6.8 and 6.1.1.4'
F F 0.0171 0.0103 'International Tables Vol C Tables 4.2.6.8 and 6.1.1.4'
O O 0.0106 0.0060 'International Tables Vol C Tables 4.2.6.8 and 6.1.1.4'
Pr Pr -0.2180 2.8214 'International Tables Vol C Tables 4.2.6.8 and 6.1.1.4'

loop_
_geom_angle_atom_site_label_1
_geom_angle_atom_site_label_2
_geom_angle_atom_site_label_3
_geom_angle
_geom_angle_site_symmetry_1
_geom_angle_site_symmetry_3
O4 Pr1 O4 102.25(18) . 4_566
O4 Pr1 O1 115.51(19) . .
O4 Pr1 O3 75.0(2) . .
O4 Pr1 C5 25.5(2) 4_566 .
O4 Pr1 C5 85.7(2) . .
O4 Pr1 O2 67.94(18) . .
O4 Pr1 O2 144.3(2) . 4_566
O4 Pr1 C10 150.2(2) 4_566 .
O4 Pr1 C10 93.0(2) . .
O1 Pr1 O4 139.4(2) . 4_566
O1 Pr1 O3 152.5(2) . .
O1 Pr1 C5 158.4(2) . .
O1 Pr1 O2 50.44(19) . .
O1 Pr1 C10 24.6(2) . .
O3 Pr1 O4 50.14(19) . 4_566
O3 Pr1 C5 25.0(2) . .
O3 Pr1 O2 141.7(2) . .
O3 Pr1 C10 159.6(2) . .
O2 Pr1 O4 67.32(19) 4_566 4_566
O2 Pr1 O4 147.4(2) . 4_566
O2 Pr1 O1 73.2(2) 4_566 .
O2 Pr1 O3 114.11(19) 4_566 .
O2 Pr1 C5 150.8(2) . .
O2 Pr1 C5 92.1(2) 4_566 .
O2 Pr1 O2 101.83(17) 4_566 .
O2 Pr1 C10 26.0(2) . .
O2 Pr1 C10 85.3(2) 4_566 .
C10 Pr1 C5 173.8(2) . .
O6 Pr1 O4 74.2(2) . .
O6 Pr1 O4 131.6(2) . 4_566
O6 Pr1 O1 75.7(2) . .
O6 Pr1 O3 83.7(2) . .
O6 Pr1 C5 108.4(2) . .
O6 Pr1 O2 77.4(2) . .
O6 Pr1 O2 139.0(2) . 4_566
O6 Pr1 C10 77.1(2) . .
O6 Pr1 O5 77.4(2) . .
O6 Pr1 O7 141.0(2) . .
O5 Pr1 O4 78.5(2) . 4_566
O5 Pr1 O4 141.9(2) . .
O5 Pr1 O1 80.6(2) . .
O5 Pr1 O3 77.2(2) . .
O5 Pr1 C5 79.7(2) . .
O5 Pr1 O2 71.8(2) . 4_566
O5 Pr1 O2 129.0(2) . .
O5 Pr1 C10 104.8(2) . .
O7 Pr1 O4 74.7(2) . 4_566
O7 Pr1 O4 71.8(2) . .
O7 Pr1 O1 102.5(3) . .
O7 Pr1 O3 105.0(3) . .
O7 Pr1 C5 87.5(2) . .
O7 Pr1 O2 72.5(2) . 4_566
O7 Pr1 O2 72.7(2) . .
O7 Pr1 C10 86.3(3) . .
O7 Pr1 O5 141.4(2) . .
Pr1 O4 Pr1 111.7(2) . 4_565
C5 O4 Pr1 90.7(5) 4_565 4_565
C5 O4 Pr1 157.0(5) 4_565 .
C10 O1 Pr1 95.7(5) . .
C5 O3 Pr1 95.4(5) . .
O4 C5 Pr1 63.7(4) 4_566 .
O4 C5 C6 118.9(7) 4_566 .
O3 C5 Pr1 59.6(4) . .
O3 C5 O4 121.9(7) . 4_566
O3 C5 C6 119.1(8) . .
C6 C5 Pr1 166.1(6) . .
Pr1 O2 Pr1 111.5(2) 4_565 .
C10 O2 Pr1 146.6(5) . 4_565
C10 O2 Pr1 90.4(5) . .
O1 C10 Pr1 59.7(4) . .
O1 C10 O2 122.7(8) . .
O1 C10 C9 119.4(8) . .
O2 C10 Pr1 63.6(4) . .
O2 C10 C9 117.8(7) . .
C9 C10 Pr1 169.4(6) . .
C4 O6 Pr1 137.8(5) . .
C7 C6 C5 122.5(8) . .
C7 C6 C12 116.6(7) . .
C12 C6 C5 121.0(7) . .
F3 C7 C6 119.3(8) . .
F3 C7 C8 119.2(8) . .
C8 C7 C6 121.4(8) . .
C2 C3 C4 120.4(8) . .
C2 C3 C1 118.7(8) . .
C1 C3 C4 120.9(8) . .
C8 C9 C10 122.4(8) 4_665 .
C8 C9 C11 116.8(8) 4_665 .
C11 C9 C10 120.8(8) . .
O6 C4 C3 116.4(8) . .
O6 C4 O7 128.1(8) . 4_565
O7 C4 C3 115.4(8) 4_565 .
F4 C8 C7 118.1(8) . .
F4 C8 C9 119.8(8) . 4_466
C9 C8 C7 122.0(8) 4_466 .
F6 C12 C6 118.7(7) . .
F6 C12 C11 120.8(8) . 4_466
C11 C12 C6 120.4(9) 4_466 .
C4 O7 Pr1 140.7(6) 4_566 .
F2 C2 C3 118.7(8) . .
F2 C2 C1 121.0(9) . 3_554
C1 C2 C3 120.3(9) 3_554 .
C2 C1 C3 120.9(9) 3_554 .
F1 C1 C3 119.1(8) . .
F1 C1 C2 119.9(9) . 3_554
F5 C11 C9 119.7(7) . .
F5 C11 C12 117.5(8) . 4_665
C12 C11 C9 122.8(9) 4_665 .

loop_
_geom_bond_atom_site_label_1
_geom_bond_atom_site_label_2
_geom_bond_distance
_geom_bond_site_symmetry_2
Pr1 O4 2.479(6) .
Pr1 O4 2.623(6) 4_566
Pr1 O1 2.523(6) .
Pr1 O3 2.535(6) .
Pr1 C5 2.925(8) .
Pr1 O2 2.504(6) 4_566
Pr1 O2 2.606(6) .
Pr1 C10 2.909(8) .
Pr1 O6 2.421(6) .
Pr1 O5 2.471(6) .
Pr1 O7 2.459(6) .
O4 C5 1.261(10) 4_565
O1 C10 1.217(10) .
O3 C5 1.240(10) .
F3 C7 1.342(10) .
C5 C6 1.497(11) .
O2 C10 1.274(10) .
F6 C12 1.335(10) .
C10 C9 1.525(11) .
O6 C4 1.250(10) .
F5 C11 1.356(11) .
F4 C8 1.359(9) .
F2 C2 1.323(11) .
C6 C7 1.388(12) .
C6 C12 1.401(12) .
C7 C8 1.366(12) .
C3 C4 1.529(11) .
C3 C2 1.374(11) .
C3 C1 1.375(11) .
C9 C8 1.365(13) 4_665
C9 C11 1.377(13) .
C4 O7 1.256(11) 4_565
C12 C11 1.359(12) 4_466
C2 C1 1.369(13) 3_554
F1 C1 1.329(11) .
